data_2015474
loop_
_publ_author_name
'Gastone, Carolina'
'Puiggal\'i, Jordi'
'Font-Bardia, Merc\`e'
'Urp\'i, Lourdes'

_publ_section_title
;
 6-(2-Chloroacetamido)hexanoic acid
;
_journal_coeditor_code DN3018
_journal_issue 8
_journal_name_full 'Acta Crystallographica Section C'
_journal_page_first o498
_journal_page_last o500
_journal_paper_doi 10.1107/S0108270106022827
_journal_volume 62
_journal_year 2006
_chemical_formula_iupac 'C8 H14 Cl N O3'
_chemical_formula_moiety 'C8 H14 Cl N O3'
_chemical_formula_sum 'C8 H14 Cl N O3'
_chemical_formula_weight 207.65
_chemical_melting_point 359
_chemical_name_common
;
N-chloroacetyl-6-aminohexanoic acid
;
_chemical_name_systematic
;
6-(2-Chloroacetamido)hexanoic acid
;
_space_group_IT_number 9
_symmetry_cell_setting monoclinic
_symmetry_space_group_name_Hall 'C -2yc'
_symmetry_space_group_name_H-M 'C 1 c 1'
_atom_sites_solution_hydrogens geom
_atom_sites_solution_primary direct
_atom_sites_solution_secondary difmap
_cell_angle_alpha 90.00
_cell_angle_beta 110.90(2)
_cell_angle_gamma 90.00
_cell_formula_units_Z 8
_cell_length_a 29.149(4)
_cell_length_b 5.139(4)
_cell_length_c 14.498(4)
_cell_measurement_reflns_used 25
_cell_measurement_temperature 293(2)
_cell_measurement_theta_max 21
_cell_measurement_theta_min 12
_cell_volume 2028.9(17)
_computing_cell_refinement 'CAD-4 Software (Kiers, 1994)'
_computing_data_collection 'CAD-4 Software (Kiers, 1994)'
_computing_data_reduction 'WinGX-PC (Version 1.64.05; Farrugia, 1999)'
_computing_molecular_graphics 'ORTEPII (Johnson, 1976) and PLATON (Spek, 2003)'
_computing_publication_material 'SHELXL97 and WinGX-PC'
_computing_structure_refinement 'SHELXL97 (Sheldrick, 1997)'
_computing_structure_solution 'SHELXS97 (Sheldrick, 1997)'
_diffrn_ambient_temperature 293(2)
_diffrn_measured_fraction_theta_full 1.000
_diffrn_measured_fraction_theta_max 1.000
_diffrn_measurement_device_type 'Enraf--Nonius CAD-4'
_diffrn_measurement_method \w/2\q
_diffrn_radiation_monochromator graphite
_diffrn_radiation_source 'fine-focus sealed tube'
_diffrn_radiation_type MoK\a
_diffrn_radiation_wavelength 0.71073
_diffrn_reflns_av_R_equivalents 0.0000
_diffrn_reflns_av_sigmaI/netI 0.0306
_diffrn_reflns_limit_h_max 38
_diffrn_reflns_limit_h_min -40
_diffrn_reflns_limit_k_max 7
_diffrn_reflns_limit_k_min 0
_diffrn_reflns_limit_l_max 20
_diffrn_reflns_limit_l_min 0
_diffrn_reflns_number 3057
_diffrn_reflns_theta_full 29.96
_diffrn_reflns_theta_max 29.96
_diffrn_reflns_theta_min 2.84
_diffrn_standards_decay_% 1
_diffrn_standards_interval_time 120
_diffrn_standards_number 1
_exptl_absorpt_coefficient_mu 0.353
_exptl_absorpt_correction_type none
_exptl_crystal_colour colourless
_exptl_crystal_density_diffrn 1.360
_exptl_crystal_density_method 'not measured'
_exptl_crystal_description prism
_exptl_crystal_F_000 880
_exptl_crystal_size_max 0.42
_exptl_crystal_size_mid 0.18
_exptl_crystal_size_min 0.10
_refine_diff_density_max 0.364
_refine_diff_density_min -0.254
_refine_ls_abs_structure_details 'Flack (1983), 97 Friedel pairs'
_refine_ls_abs_structure_Flack 0.05(9)
_refine_ls_extinction_method none
_refine_ls_goodness_of_fit_ref 1.061
_refine_ls_hydrogen_treatment constr
_refine_ls_matrix_type full
_refine_ls_number_parameters 237
_refine_ls_number_reflns 3057
_refine_ls_number_restraints 2
_refine_ls_restrained_S_all 1.060
_refine_ls_R_factor_all 0.0896
_refine_ls_R_factor_gt 0.0483
_refine_ls_shift/su_max 0.000
_refine_ls_shift/su_mean 0.000
_refine_ls_structure_factor_coef Fsqd
_refine_ls_weighting_details 'calc w=1/[\s^2^(Fo^2^)+(0.0720P)^2^+0.2711P] where P=(Fo^2^+2Fc^2^)/3'
_refine_ls_weighting_scheme calc
_refine_ls_wR_factor_gt 0.1167
_refine_ls_wR_factor_ref 0.1323
_reflns_number_gt 2118
_reflns_number_total 3057
_reflns_threshold_expression I>2\s(I)
_cod_data_source_file dn3018.cif
_cod_data_source_block I
_cod_original_sg_symbol_H-M 'C c'
_cod_database_code 2015474
_cod_database_fobs_code 2015474

loop_
_symmetry_equiv_pos_as_xyz
'x, y, z'
'x, -y, z+1/2'
'x+1/2, y+1/2, z'
'x+1/2, -y+1/2, z+1/2'

loop_
_atom_site_type_symbol
_atom_site_label
_atom_site_fract_x
_atom_site_fract_y
_atom_site_fract_z
_atom_site_U_iso_or_equiv
_atom_site_adp_type
_atom_site_calc_flag
_atom_site_refinement_flags
_atom_site_occupancy
Cl Cl1A 0.38325(4) 0.1348(2) 0.41502(7) 0.0604(3) Uani d . 1
C C1A 0.35546(15) 0.4359(7) 0.4240(3) 0.0525(9) Uani d . 1
H H11A 0.3733 0.5100 0.4884 0.063 Uiso calc R 1
H H12A 0.3595 0.5532 0.3750 0.063 Uiso calc R 1
C C2A 0.30173(13) 0.4286(6) 0.4106(3) 0.0423(8) Uani d . 1
O O1A 0.28301(13) 0.6419(5) 0.4150(3) 0.0626(9) Uani d . 1
N N1A 0.27822(11) 0.2029(5) 0.3947(2) 0.0410(7) Uani d . 1
H H1A 0.2942 0.0649 0.3912 0.049 Uiso calc R 1
C C3A 0.22708(16) 0.1768(7) 0.3831(3) 0.0481(9) Uani d . 1
H H31A 0.2152 0.3424 0.3978 0.058 Uiso calc R 1
H H32A 0.2242 0.0502 0.4303 0.058 Uiso calc R 1
C C4A 0.19499(14) 0.0921(7) 0.2796(3) 0.0500(9) Uani d . 1
H H41A 0.2082 -0.0678 0.2636 0.060 Uiso calc R 1
H H42A 0.1623 0.0546 0.2791 0.060 Uiso calc R 1
C C5A 0.19105(15) 0.2908(7) 0.2004(3) 0.0452(9) Uani d . 1
H H51A 0.2237 0.3273 0.2002 0.054 Uiso calc R 1
H H52A 0.1780 0.4513 0.2163 0.054 Uiso calc R 1
C C6A 0.15869(17) 0.2033(8) 0.0984(3) 0.0555(11) Uani d . 1
H H61A 0.1720 0.0442 0.0821 0.067 Uiso calc R 1
H H62A 0.1262 0.1646 0.0988 0.067 Uiso calc R 1
C C7A 0.15433(18) 0.4030(8) 0.0202(3) 0.0595(11) Uani d . 1
H H71A 0.1870 0.4413 0.0206 0.071 Uiso calc R 1
H H72A 0.1414 0.5620 0.0375 0.071 Uiso calc R 1
C C8A 0.12245(16) 0.3273(8) -0.0830(4) 0.0500(10) Uani d . 1
O O2A 0.09809(15) 0.1270(7) -0.1013(3) 0.0731(11) Uani d . 1
O O3A 0.12320(14) 0.4899(7) -0.1494(2) 0.0769(10) Uani d . 1
H H3A 0.1034 0.4445 -0.2031 0.115 Uiso calc R 1
Cl Cl1B 0.28875(4) 0.7901(2) 0.15777(9) 0.0652(3) Uani d . 1
C C1B 0.31372(14) 1.0982(7) 0.1458(3) 0.0507(9) Uani d . 1
H H11B 0.2955 1.1653 0.0804 0.061 Uiso calc R 1
H H12B 0.3082 1.2161 0.1931 0.061 Uiso calc R 1
C C2B 0.36732(14) 1.1046(7) 0.1606(3) 0.0424(8) Uani d . 1
O O1B 0.38567(12) 1.3202(5) 0.1589(3) 0.0619(9) Uani d . 1
N N1B 0.39234(11) 0.8842(5) 0.1727(2) 0.0406(7) Uani d . 1
H H1B 0.3776 0.7395 0.1728 0.049 Uiso calc R 1
C C3B 0.44432(16) 0.8806(8) 0.1857(3) 0.0465(9) Uani d . 1
H H31B 0.4503 1.0088 0.1422 0.056 Uiso calc R 1
H H32B 0.4526 0.7110 0.1667 0.056 Uiso calc R 1
C C4B 0.47728(14) 0.9372(7) 0.2903(3) 0.0470(8) Uani d . 1
H H41B 0.4670 1.1002 0.3106 0.056 Uiso calc R 1
H H42B 0.5105 0.9605 0.2916 0.056 Uiso calc R 1
C C5B 0.47777(14) 0.7277(7) 0.3653(3) 0.0448(9) Uani d . 1
H H51B 0.4448 0.7061 0.3658 0.054 Uiso calc R 1
H H52B 0.4878 0.5635 0.3453 0.054 Uiso calc R 1
C C6B 0.51220(17) 0.7940(8) 0.4687(3) 0.0521(10) Uani d . 1
H H61B 0.5450 0.8198 0.4675 0.062 Uiso calc R 1
H H62B 0.5018 0.9570 0.4887 0.062 Uiso calc R 1
C C7B 0.51440(17) 0.5903(8) 0.5441(3) 0.0567(10) Uani d . 1
H H71B 0.4813 0.5588 0.5427 0.068 Uiso calc R 1
H H72B 0.5262 0.4296 0.5253 0.068 Uiso calc R 1
C C8B 0.54611(16) 0.6554(8) 0.6468(3) 0.0489(10) Uani d . 1
O O2B 0.57205(15) 0.8504(7) 0.6669(3) 0.0740(11) Uani d . 1
O O3B 0.54496(14) 0.4923(7) 0.7135(2) 0.0768(10) Uani d . 1
H H3B 0.5652 0.5348 0.7670 0.115 Uiso calc R 1

loop_
_atom_site_aniso_label
_atom_site_aniso_U_11
_atom_site_aniso_U_22
_atom_site_aniso_U_33
_atom_site_aniso_U_12
_atom_site_aniso_U_13
_atom_site_aniso_U_23
Cl1A 0.0557(6) 0.0517(5) 0.0721(7) 0.0087(4) 0.0209(5) -0.0085(5)
C1A 0.057(2) 0.0366(17) 0.059(2) -0.0003(16) 0.0155(18) -0.0044(16)
C2A 0.058(2) 0.0247(15) 0.0404(17) 0.0045(13) 0.0132(16) 0.0002(13)
O1A 0.073(2) 0.0292(12) 0.082(2) 0.0124(12) 0.0232(19) -0.0024(13)
N1A 0.0461(17) 0.0263(12) 0.0484(18) 0.0054(10) 0.0141(14) -0.0018(11)
C3A 0.048(2) 0.044(2) 0.052(2) 0.0039(15) 0.0168(19) 0.0012(16)
C4A 0.048(2) 0.0408(19) 0.058(2) -0.0037(14) 0.0147(18) 0.0027(16)
C5A 0.049(2) 0.0371(18) 0.049(2) -0.0021(15) 0.0160(17) -0.0039(15)
C6A 0.059(3) 0.048(2) 0.052(3) -0.0101(17) 0.011(2) -0.0044(18)
C7A 0.066(3) 0.053(2) 0.052(2) -0.0127(19) 0.013(2) -0.0034(19)
C8A 0.043(2) 0.055(2) 0.051(3) -0.0053(16) 0.015(2) 0.0012(17)
O2A 0.085(2) 0.0651(19) 0.057(2) -0.0328(17) 0.0106(18) -0.0031(16)
O3A 0.086(2) 0.080(2) 0.0505(19) -0.0343(18) 0.0080(17) 0.0040(17)
Cl1B 0.0575(6) 0.0453(5) 0.0936(9) -0.0028(5) 0.0279(6) 0.0090(6)
C1B 0.054(2) 0.0345(18) 0.061(2) 0.0068(15) 0.0173(18) 0.0037(16)
C2B 0.054(2) 0.0290(17) 0.0395(18) -0.0009(14) 0.0103(16) 0.0001(13)
O1B 0.0631(19) 0.0272(12) 0.089(3) -0.0032(11) 0.0198(18) 0.0064(13)
N1B 0.0455(18) 0.0269(13) 0.0482(19) -0.0014(12) 0.0151(15) -0.0009(12)
C3B 0.050(2) 0.0434(19) 0.050(2) 0.0008(15) 0.0229(19) 0.0005(16)
C4B 0.0476(19) 0.0373(16) 0.054(2) -0.0049(14) 0.0156(16) -0.0008(16)
C5B 0.0462(19) 0.0356(17) 0.049(2) -0.0031(15) 0.0130(17) -0.0049(16)
C6B 0.059(2) 0.0423(19) 0.050(3) -0.0098(16) 0.014(2) -0.0024(17)
C7B 0.062(2) 0.050(2) 0.050(2) -0.0122(18) 0.011(2) -0.0031(18)
C8B 0.051(2) 0.047(2) 0.047(2) -0.0063(16) 0.015(2) -0.0023(16)
O2B 0.091(3) 0.067(2) 0.053(2) -0.0340(18) 0.0115(19) -0.0013(15)
O3B 0.093(2) 0.071(2) 0.0539(19) -0.0322(18) 0.0109(17) 0.0042(16)

loop_
_atom_type_symbol
_atom_type_description
_atom_type_scat_dispersion_real
_atom_type_scat_dispersion_imag
_atom_type_scat_source
C C 0.0033 0.0016 'International Tables Vol C Tables 4.2.6.8 and 6.1.1.4'
H H 0.0000 0.0000 'International Tables Vol C Tables 4.2.6.8 and 6.1.1.4'
N N 0.0061 0.0033 'International Tables Vol C Tables 4.2.6.8 and 6.1.1.4'
O O 0.0106 0.0060 'International Tables Vol C Tables 4.2.6.8 and 6.1.1.4'
Cl Cl 0.1484 0.1585 'International Tables Vol C Tables 4.2.6.8 and 6.1.1.4'

loop_
_geom_angle_atom_site_label_1
_geom_angle_atom_site_label_2
_geom_angle_atom_site_label_3
_geom_angle
C2A C1A Cl1A 116.7(3)
C2A C1A H11A 108.1
Cl1A C1A H11A 108.1
C2A C1A H12A 108.1
Cl1A C1A H12A 108.1
H11A C1A H12A 107.3
O1A C2A N1A 125.1(4)
O1A C2A C1A 115.4(3)
N1A C2A C1A 119.6(3)
C2A N1A C3A 123.4(3)
C2A N1A H1A 118.3
C3A N1A H1A 118.3
N1A C3A C4A 112.8(4)
N1A C3A H31A 109.0
C4A C3A H31A 109.0
N1A C3A H32A 109.0
C4A C3A H32A 109.0
H31A C3A H32A 107.8
C5A C4A C3A 114.2(3)
C5A C4A H41A 108.7
C3A C4A H41A 108.7
C5A C4A H42A 108.7
C3A C4A H42A 108.7
H41A C4A H42A 107.6
C4A C5A C6A 113.2(3)
C4A C5A H51A 108.9
C6A C5A H51A 108.9
C4A C5A H52A 108.9
C6A C5A H52A 108.9
H51A C5A H52A 107.7
C7A C6A C5A 113.0(3)
C7A C6A H61A 109.0
C5A C6A H61A 109.0
C7A C6A H62A 109.0
C5A C6A H62A 109.0
H61A C6A H62A 107.8
C6A C7A C8A 115.5(3)
C6A C7A H71A 108.4
C8A C7A H71A 108.4
C6A C7A H72A 108.4
C8A C7A H72A 108.4
H71A C7A H72A 107.5
O2A C8A O3A 123.3(4)
O2A C8A C7A 122.6(4)
O3A C8A C7A 114.1(4)
C8A O3A H3A 109.5
C2B C1B Cl1B 116.6(3)
C2B C1B H11B 108.1
Cl1B C1B H11B 108.1
C2B C1B H12B 108.1
Cl1B C1B H12B 108.1
H11B C1B H12B 107.3
O1B C2B N1B 123.3(3)
O1B C2B C1B 117.0(4)
N1B C2B C1B 119.8(3)
C2B N1B C3B 121.7(3)
C2B N1B H1B 119.2
C3B N1B H1B 119.2
N1B C3B C4B 112.8(4)
N1B C3B H31B 109.0
C4B C3B H31B 109.0
N1B C3B H32B 109.0
C4B C3B H32B 109.0
H31B C3B H32B 107.8
C3B C4B C5B 114.9(3)
C3B C4B H41B 108.5
C5B C4B H41B 108.5
C3B C4B H42B 108.5
C5B C4B H42B 108.5
H41B C4B H42B 107.5
C6B C5B C4B 112.4(3)
C6B C5B H51B 109.1
C4B C5B H51B 109.1
C6B C5B H52B 109.1
C4B C5B H52B 109.1
H51B C5B H52B 107.9
C7B C6B C5B 113.9(3)
C7B C6B H61B 108.8
C5B C6B H61B 108.8
C7B C6B H62B 108.8
C5B C6B H62B 108.8
H61B C6B H62B 107.7
C8B C7B C6B 115.1(3)
C8B C7B H71B 108.5
C6B C7B H71B 108.5
C8B C7B H72B 108.5
C6B C7B H72B 108.5
H71B C7B H72B 107.5
O2B C8B O3B 122.2(4)
O2B C8B C7B 122.2(4)
O3B C8B C7B 115.6(4)
C8B O3B H3B 109.5

loop_
_geom_bond_atom_site_label_1
_geom_bond_atom_site_label_2
_geom_bond_distance
Cl1A C1A 1.773(4)
C1A C2A 1.508(6)
C1A H11A 0.9700
C1A H12A 0.9700
C2A O1A 1.236(4)
C2A N1A 1.325(4)
N1A C3A 1.445(5)
N1A H1A 0.8600
C3A C4A 1.521(6)
C3A H31A 0.9700
C3A H32A 0.9700
C4A C5A 1.510(6)
C4A H41A 0.9700
C4A H42A 0.9700
C5A C6A 1.511(6)
C5A H51A 0.9700
C5A H52A 0.9700
C6A C7A 1.501(6)
C6A H61A 0.9700
C6A H62A 0.9700
C7A C8A 1.503(6)
C7A H71A 0.9700
C7A H72A 0.9700
C8A O2A 1.224(5)
C8A O3A 1.281(6)
O3A H3A 0.8200
Cl1B C1B 1.777(4)
C1B C2B 1.500(6)
C1B H11B 0.9700
C1B H12B 0.9700
C2B O1B 1.234(4)
C2B N1B 1.324(4)
N1B C3B 1.459(5)
N1B H1B 0.8600
C3B C4B 1.506(6)
C3B H31B 0.9700
C3B H32B 0.9700
C4B C5B 1.527(5)
C4B H41B 0.9700
C4B H42B 0.9700
C5B C6B 1.515(6)
C5B H51B 0.9700
C5B H52B 0.9700
C6B C7B 1.498(6)
C6B H61B 0.9700
C6B H62B 0.9700
C7B C8B 1.484(6)
C7B H71B 0.9700
C7B H72B 0.9700
C8B O2B 1.226(5)
C8B O3B 1.289(5)
O3B H3B 0.8200

loop_
_geom_hbond_atom_site_label_D
_geom_hbond_atom_site_label_H
_geom_hbond_atom_site_label_A
_geom_hbond_site_symmetry_A
_geom_hbond_distance_DH
_geom_hbond_distance_HA
_geom_hbond_distance_DA
_geom_hbond_angle_DHA
_geom_hbond_publ_flag
N1A H1A O1A 1_545 0.86 2.243 2.897(5) 132.74 yes
N1A H1A Cl1A 1_555 0.86 2.519 2.990(3) 115.33 yes
N1B H1B O1B 1_545 0.86 2.185 2.907(4) 141.41 yes
N1B H1B Cl1B 1_555 0.86 2.532 2.989(4) 114.13 yes
O3A H3A O2B 3_444 0.82 1.843 2.646(5) 165.96 yes
O3B H3B O2A 3_556 0.82 1.866 2.669(5) 165.84 yes
C1A H11A O1B 2_575 0.97 2.523 3.435(6) 156.71 yes
C1B H11B O1A 2_574 0.97 2.499 3.413(6) 156.99 yes
C3A H31A O1A 1_555 0.97 2.446 2.836(5) 103.68 yes

loop_
_geom_torsion_atom_site_label_1
_geom_torsion_atom_site_label_2
_geom_torsion_atom_site_label_3
_geom_torsion_atom_site_label_4
_geom_torsion
_geom_torsion_publ_flag
Cl1A C1A C2A O1A -178.4(3) no
Cl1A C1A C2A N1A 1.2(5) yes
O1A C2A N1A C3A -1.7(6) no
C1A C2A N1A C3A 178.7(4) yes
C2A N1A C3A C4A 113.4(4) yes
N1A C3A C4A C5A -66.4(4) yes
C3A C4A C5A C6A -179.6(4) yes
C4A C5A C6A C7A 179.2(4) yes
C5A C6A C7A C8A -179.8(4) yes
C6A C7A C8A O2A 6.3(7) no
C6A C7A C8A O3A -173.6(4) yes
Cl1B C1B C2B O1B -175.3(3) no
Cl1B C1B C2B N1B 5.9(5) yes
O1B C2B N1B C3B 0.4(5) no
C1B C2B N1B C3B 179.0(4) yes
C2B N1B C3B C4B 81.8(4) yes
N1B C3B C4B C5B 67.7(4) yes
C3B C4B C5B C6B 179.1(4) yes
C4B C5B C6B C7B -178.9(4) yes
C5B C6B C7B C8B -177.4(4) yes
C6B C7B C8B O2B -6.4(7) no
C6B C7B C8B O3B 174.2(4) yes

loop_
_cod_related_entry_id
_cod_related_entry_database
_cod_related_entry_code
1 ChemSpider 1577158
